data_4072901
loop_
_publ_author_name
'Zhao, Jian'
'Song, Haibin'
'Cui, Chunming'

_publ_section_title
;
 Synthesis and Reactions of Aluminum Sulfonamide Alkyls and Hydride
;
_journal_issue 8
_journal_name_full Organometallics
_journal_page_first 1947
_journal_paper_doi 10.1021/om0611296
_journal_volume 26
_journal_year 2007
_chemical_formula_sum 'C46 H74 Al2 N2 O6 S2'
_chemical_formula_weight 869.15
_chemical_name_systematic
; 
 ? 
;
_space_group_IT_number 2
_symmetry_cell_setting triclinic
_symmetry_space_group_name_Hall '-P 1'
_symmetry_space_group_name_H-M 'P -1'
_atom_sites_solution_hydrogens geom
_atom_sites_solution_primary direct
_atom_sites_solution_secondary difmap
_audit_creation_method SHELXL-97
_cell_angle_alpha 96.918(2)
_cell_angle_beta 99.860(2)
_cell_angle_gamma 107.204(2)
_cell_formula_units_Z 1
_cell_length_a 10.5056(15)
_cell_length_b 10.8810(15)
_cell_length_c 12.6463(18)
_cell_measurement_reflns_used 1958
_cell_measurement_temperature 293(2)
_cell_measurement_theta_max 23.55
_cell_measurement_theta_min 2.35
_cell_volume 1337.9(3)
_computing_cell_refinement 'Bruker SMART'
_computing_data_collection 'Bruker SMART'
_computing_data_reduction 'Bruker SAINT'
_computing_molecular_graphics 'Bruker SHELXTL'
_computing_publication_material 'Bruker SHELXTL'
_computing_structure_refinement 'SHELXL-97 (Sheldrick, 1997)'
_computing_structure_solution 'SHELXS-97 (Sheldrick, 1990)'
_diffrn_ambient_temperature 293(2)
_diffrn_measured_fraction_theta_full 0.988
_diffrn_measured_fraction_theta_max 0.988
_diffrn_measurement_device_type 'CCD area detector'
_diffrn_measurement_method 'phi and omega scans'
_diffrn_radiation_monochromator graphite
_diffrn_radiation_source 'fine-focus sealed tube'
_diffrn_radiation_type MoK\a
_diffrn_radiation_wavelength 0.71073
_diffrn_reflns_av_R_equivalents 0.0192
_diffrn_reflns_av_sigmaI/netI 0.0413
_diffrn_reflns_limit_h_max 12
_diffrn_reflns_limit_h_min -12
_diffrn_reflns_limit_k_max 9
_diffrn_reflns_limit_k_min -12
_diffrn_reflns_limit_l_max 14
_diffrn_reflns_limit_l_min -15
_diffrn_reflns_number 7322
_diffrn_reflns_theta_full 25.03
_diffrn_reflns_theta_max 25.03
_diffrn_reflns_theta_min 1.66
_exptl_absorpt_coefficient_mu 0.174
_exptl_absorpt_correction_T_max 1.000000
_exptl_absorpt_correction_T_min 0.770488
_exptl_absorpt_correction_type multi-scan
_exptl_absorpt_process_details SADABS
_exptl_crystal_colour COLORLESS
_exptl_crystal_density_diffrn 1.079
_exptl_crystal_density_meas ?
_exptl_crystal_density_method 'not measured'
_exptl_crystal_description BLOCK
_exptl_crystal_F_000 470
_exptl_crystal_size_max 0.14
_exptl_crystal_size_mid 0.12
_exptl_crystal_size_min 0.08
_refine_diff_density_max 1.031
_refine_diff_density_min -0.509
_refine_diff_density_rms 0.122
_refine_ls_extinction_method none
_refine_ls_goodness_of_fit_ref 1.078
_refine_ls_hydrogen_treatment mixed
_refine_ls_matrix_type full
_refine_ls_number_parameters 296
_refine_ls_number_reflns 4661
_refine_ls_number_restraints 0
_refine_ls_restrained_S_all 1.078
_refine_ls_R_factor_all 0.1007
_refine_ls_R_factor_gt 0.0753
_refine_ls_shift/su_max 0.000
_refine_ls_shift/su_mean 0.000
_refine_ls_structure_factor_coef Fsqd
_refine_ls_weighting_details 'calc w=1/[\s^2^(Fo^2^)+(0.1837P)^2^+0.5876P] where P=(Fo^2^+2Fc^2^)/3'
_refine_ls_weighting_scheme calc
_refine_ls_wR_factor_gt 0.2461
_refine_ls_wR_factor_ref 0.2742
_reflns_number_gt 3322
_reflns_number_total 4661
_reflns_threshold_expression >2sigma(I)
_cod_data_source_file om0611296si20061214_042351.cif
_cod_data_source_block 50826d
_cod_depositor_comments
;
The following automatic conversions were performed:

'_symmetry_cell_setting' value 'Triclinic' changed to 'triclinic'
according to /home/saulius/struct/CIF-dictionaries/cif_core.dic
dictionary named 'cif_core.dic' version 2.4.1 from
2010-06-29.

'_exptl_absorpt_correction_type' value 'MULTI-SCAN'
changed to 'multi-scan' according to
/home/saulius/struct/CIF-dictionaries/cif_core.dic dictionary named
'cif_core.dic' version 2.4.1 from 2010-06-29.

Automatic conversion script
Id: cif_fix_values 1715 2011-07-08 13:25:40Z adriana 

The following automatic conversions were performed:

'_exptl_crystal_density_meas' value 'NONE' was changed to '?' - the
value is perceived as not measured.

Automatic conversion script
Id: cif_fix_values 3008 2015-01-20 13:52:24Z robertas 
;
_cod_original_sg_symbol_H-M P-1
_cod_database_code 4072901

loop_
_symmetry_equiv_pos_as_xyz
'x, y, z'
'-x, -y, -z'

loop_
_atom_site_label
_atom_site_type_symbol
_atom_site_fract_x
_atom_site_fract_y
_atom_site_fract_z
_atom_site_U_iso_or_equiv
_atom_site_adp_type
_atom_site_occupancy
_atom_site_symmetry_multiplicity
_atom_site_calc_flag
_atom_site_refinement_flags
_atom_site_disorder_assembly
_atom_site_disorder_group
Al1 Al 0.64661(12) 1.17171(12) -0.01579(9) 0.0391(4) Uani 1 1 d . . .
S1 S 0.62219(10) 1.00693(10) 0.17152(7) 0.0378(3) Uani 1 1 d . . .
O1 O 0.6333(3) 1.0317(3) 0.0603(2) 0.0423(7) Uani 1 1 d . . .
O2 O 0.6625(3) 1.1186(3) 0.2558(2) 0.0502(8) Uani 1 1 d . . .
N1 N 0.4690(3) 0.9178(3) 0.1577(2) 0.0368(8) Uani 1 1 d . . .
H1 H 0.4184 0.8786 0.0947 0.044 Uiso 1 1 calc R . .
C1 C 0.7373(4) 0.9205(4) 0.2013(3) 0.0423(10) Uani 1 1 d . . .
C2 C 0.8064(5) 0.9359(5) 0.3070(4) 0.0613(13) Uani 1 1 d . . .
H2 H 0.7960 0.9946 0.3620 0.074 Uiso 1 1 calc R . .
C3 C 0.8920(6) 0.8624(6) 0.3303(4) 0.0718(15) Uani 1 1 d . . .
H3 H 0.9376 0.8718 0.4021 0.086 Uiso 1 1 calc R . .
C4 C 0.9117(5) 0.7766(5) 0.2512(4) 0.0589(13) Uani 1 1 d . . .
C5 C 0.8447(5) 0.7665(5) 0.1455(4) 0.0605(13) Uani 1 1 d . . .
H5 H 0.8580 0.7104 0.0901 0.073 Uiso 1 1 calc R . .
C6 C 0.7585(5) 0.8373(5) 0.1195(4) 0.0533(11) Uani 1 1 d . . .
H6 H 0.7147 0.8293 0.0473 0.064 Uiso 1 1 calc R . .
C7 C 1.0020(6) 0.6951(7) 0.2779(6) 0.0857(19) Uani 1 1 d . . .
H7A H 0.9615 0.6092 0.2339 0.129 Uiso 1 1 calc R . .
H7B H 1.0123 0.6884 0.3536 0.129 Uiso 1 1 calc R . .
H7C H 1.0900 0.7356 0.2630 0.129 Uiso 1 1 calc R . .
C8 C 0.4184(4) 0.9056(4) 0.2575(3) 0.0380(9) Uani 1 1 d . . .
C9 C 0.3671(4) 1.0006(4) 0.3008(3) 0.0442(10) Uani 1 1 d . . .
C10 C 0.3234(5) 0.9876(5) 0.3984(4) 0.0573(12) Uani 1 1 d . . .
H10 H 0.2900 1.0503 0.4293 0.069 Uiso 1 1 calc R . .
C11 C 0.3283(5) 0.8865(5) 0.4487(4) 0.0597(13) Uani 1 1 d . . .
H11 H 0.3008 0.8813 0.5146 0.072 Uiso 1 1 calc R . .
C12 C 0.3738(5) 0.7912(5) 0.4034(4) 0.0531(11) Uani 1 1 d . . .
H12 H 0.3743 0.7210 0.4385 0.064 Uiso 1 1 calc R . .
C13 C 0.4187(4) 0.7961(4) 0.3075(3) 0.0439(10) Uani 1 1 d . . .
C14 C 0.3521(5) 1.1135(5) 0.2464(4) 0.0550(12) Uani 1 1 d . . .
H14 H 0.3888 1.1078 0.1805 0.066 Uiso 1 1 calc R . .
C15 C 0.4343(7) 1.2468(5) 0.3175(5) 0.0756(16) Uani 1 1 d . . .
H15A H 0.4022 1.2552 0.3838 0.113 Uiso 1 1 calc R . .
H15B H 0.4230 1.3148 0.2787 0.113 Uiso 1 1 calc R . .
H15C H 0.5291 1.2540 0.3346 0.113 Uiso 1 1 calc R . .
C16 C 0.2030(7) 1.1044(7) 0.2102(6) 0.091(2) Uani 1 1 d . . .
H16A H 0.1545 1.0237 0.1602 0.137 Uiso 1 1 calc R . .
H16B H 0.1978 1.1766 0.1749 0.137 Uiso 1 1 calc R . .
H16C H 0.1628 1.1071 0.2728 0.137 Uiso 1 1 calc R . .
C17 C 0.4599(5) 0.6830(4) 0.2590(4) 0.0509(11) Uani 1 1 d . . .
H17 H 0.5079 0.7105 0.2015 0.061 Uiso 1 1 calc R . .
C18 C 0.3324(6) 0.5669(5) 0.2069(5) 0.0795(17) Uani 1 1 d . . .
H18A H 0.2806 0.5421 0.2609 0.119 Uiso 1 1 calc R . .
H18B H 0.3586 0.4946 0.1778 0.119 Uiso 1 1 calc R . .
H18C H 0.2778 0.5908 0.1490 0.119 Uiso 1 1 calc R . .
C19 C 0.5547(6) 0.6433(6) 0.3427(5) 0.0728(15) Uani 1 1 d . . .
H19A H 0.6312 0.7187 0.3788 0.109 Uiso 1 1 calc R . .
H19B H 0.5867 0.5791 0.3068 0.109 Uiso 1 1 calc R . .
H19C H 0.5062 0.6069 0.3955 0.109 Uiso 1 1 calc R . .
C20 C 0.5780(5) 1.2984(4) 0.0602(4) 0.0599(13) Uani 1 1 d . . .
H20A H 0.5230 1.3286 0.0062 0.072 Uiso 1 1 calc R . .
H20B H 0.5189 1.2540 0.1045 0.072 Uiso 1 1 calc R . .
C21 C 0.6842(11) 1.4125(9) 0.1303(10) 0.183(6) Uani 1 1 d . . .
H21A H 0.6436 1.4583 0.1771 0.274 Uiso 1 1 calc R . .
H21B H 0.7281 1.4698 0.0858 0.274 Uiso 1 1 calc R . .
H21C H 0.7505 1.3842 0.1740 0.274 Uiso 1 1 calc R . .
C22 C 0.8373(5) 1.2296(5) -0.0267(4) 0.0639(14) Uani 1 1 d . . .
H22A H 0.8508 1.1681 -0.0824 0.077 Uiso 1 1 calc R . .
H22B H 0.8583 1.3140 -0.0495 0.077 Uiso 1 1 calc R . .
C23 C 0.9369(8) 1.2414(15) 0.0815(8) 0.185(6) Uani 1 1 d . . .
H23A H 1.0282 1.2879 0.0765 0.278 Uiso 1 1 calc R . .
H23B H 0.9322 1.1556 0.0955 0.278 Uiso 1 1 calc R . .
H23C H 0.9125 1.2880 0.1399 0.278 Uiso 1 1 calc R . .
O3 O 0.093(2) 0.586(3) 0.5628(19) 0.063(6) Uani 0.25 1 d P A 1
O3A O 0.148(3) 0.530(4) 0.536(3) 0.161(19) Uani 0.25 1 d P B 2
O3B O -0.010(4) 0.582(3) 0.553(2) 0.162(14) Uani 0.25 1 d P C 3
O3C O 0.106(3) 0.388(3) 0.437(2) 0.131(10) Uani 0.25 1 d P D 4

loop_
_atom_site_aniso_label
_atom_site_aniso_U_11
_atom_site_aniso_U_22
_atom_site_aniso_U_33
_atom_site_aniso_U_23
_atom_site_aniso_U_13
_atom_site_aniso_U_12
Al1 0.0428(7) 0.0397(7) 0.0341(7) 0.0103(5) 0.0099(5) 0.0104(5)
S1 0.0435(6) 0.0405(6) 0.0318(5) 0.0096(4) 0.0108(4) 0.0143(4)
O1 0.0473(16) 0.0482(17) 0.0366(15) 0.0160(12) 0.0144(12) 0.0170(13)
O2 0.0543(18) 0.0461(17) 0.0460(17) 0.0006(14) 0.0105(13) 0.0133(14)
N1 0.0445(19) 0.0405(18) 0.0258(16) 0.0069(13) 0.0090(13) 0.0135(15)
C1 0.042(2) 0.049(2) 0.040(2) 0.0145(18) 0.0104(17) 0.0164(18)
C2 0.067(3) 0.079(4) 0.042(2) 0.011(2) 0.005(2) 0.034(3)
C3 0.064(3) 0.104(5) 0.054(3) 0.024(3) 0.003(2) 0.039(3)
C4 0.044(2) 0.065(3) 0.078(4) 0.038(3) 0.017(2) 0.020(2)
C5 0.056(3) 0.062(3) 0.071(3) 0.010(3) 0.018(2) 0.027(2)
C6 0.057(3) 0.063(3) 0.045(2) 0.009(2) 0.006(2) 0.028(2)
C7 0.068(4) 0.093(5) 0.119(5) 0.050(4) 0.023(3) 0.045(3)
C8 0.042(2) 0.042(2) 0.034(2) 0.0106(17) 0.0142(16) 0.0147(17)
C9 0.050(2) 0.044(2) 0.043(2) 0.0097(18) 0.0162(18) 0.0186(19)
C10 0.072(3) 0.056(3) 0.056(3) 0.009(2) 0.034(2) 0.028(2)
C11 0.078(3) 0.066(3) 0.045(3) 0.016(2) 0.032(2) 0.024(3)
C12 0.067(3) 0.057(3) 0.046(2) 0.024(2) 0.023(2) 0.023(2)
C13 0.051(2) 0.045(2) 0.040(2) 0.0119(18) 0.0144(18) 0.0176(19)
C14 0.070(3) 0.054(3) 0.058(3) 0.019(2) 0.028(2) 0.035(2)
C15 0.106(5) 0.054(3) 0.082(4) 0.019(3) 0.036(3) 0.038(3)
C16 0.087(4) 0.092(5) 0.113(5) 0.033(4) 0.014(4) 0.055(4)
C17 0.073(3) 0.047(3) 0.047(2) 0.020(2) 0.024(2) 0.029(2)
C18 0.099(5) 0.048(3) 0.081(4) 0.001(3) 0.010(3) 0.018(3)
C19 0.084(4) 0.071(4) 0.081(4) 0.025(3) 0.021(3) 0.046(3)
C20 0.075(3) 0.041(3) 0.063(3) 0.006(2) 0.022(3) 0.016(2)
C21 0.155(9) 0.103(7) 0.238(13) -0.084(8) 0.077(9) -0.007(6)
C22 0.049(3) 0.074(3) 0.063(3) 0.023(3) 0.014(2) 0.007(2)
C23 0.057(4) 0.361(17) 0.131(7) 0.115(10) 0.007(4) 0.038(7)
O3 0.041(10) 0.083(13) 0.052(9) 0.060(9) -0.012(8) -0.007(8)
O3A 0.11(2) 0.17(3) 0.11(2) 0.14(2) -0.065(17) -0.096(19)
O3B 0.20(3) 0.26(3) 0.17(2) 0.22(3) 0.15(2) 0.17(3)
O3C 0.19(2) 0.17(2) 0.14(2) 0.15(2) 0.13(2) 0.13(2)

loop_
_atom_type_symbol
_atom_type_description
_atom_type_scat_dispersion_real
_atom_type_scat_dispersion_imag
_atom_type_scat_source
C C 0.0033 0.0016 'International Tables Vol C Tables 4.2.6.8 and 6.1.1.4'
H H 0.0000 0.0000 'International Tables Vol C Tables 4.2.6.8 and 6.1.1.4'
N N 0.0061 0.0033 'International Tables Vol C Tables 4.2.6.8 and 6.1.1.4'
O O 0.0106 0.0060 'International Tables Vol C Tables 4.2.6.8 and 6.1.1.4'
S S 0.1246 0.1234 'International Tables Vol C Tables 4.2.6.8 and 6.1.1.4'
Al Al 0.0645 0.0514 'International Tables Vol C Tables 4.2.6.8 and 6.1.1.4'

loop_
_geom_angle_atom_site_label_1
_geom_angle_atom_site_label_2
_geom_angle_atom_site_label_3
_geom_angle
_geom_angle_site_symmetry_1
_geom_angle_site_symmetry_3
O1 Al1 N1 101.37(14) . 2_675
O1 Al1 C22 103.81(19) . .
N1 Al1 C22 109.90(19) 2_675 .
O1 Al1 C20 108.71(18) . .
N1 Al1 C20 113.41(19) 2_675 .
C22 Al1 C20 117.9(2) . .
O2 S1 O1 116.71(18) . .
O2 S1 N1 113.31(17) . .
O1 S1 N1 104.48(16) . .
O2 S1 C1 106.92(19) . .
O1 S1 C1 103.18(18) . .
N1 S1 C1 111.88(18) . .
S1 O1 Al1 137.64(19) . .
C8 N1 S1 116.5(3) . .
C8 N1 Al1 121.3(3) . 2_675
S1 N1 Al1 122.22(18) . 2_675
C8 N1 H1 121.8 . .
S1 N1 H1 121.8 . .
Al1 N1 H1 0.5 2_675 .
C2 C1 C6 119.9(4) . .
C2 C1 S1 119.5(4) . .
C6 C1 S1 120.6(3) . .
C1 C2 C3 118.9(5) . .
C1 C2 H2 120.5 . .
C3 C2 H2 120.5 . .
C4 C3 C2 122.3(5) . .
C4 C3 H3 118.9 . .
C2 C3 H3 118.9 . .
C3 C4 C5 117.5(5) . .
C3 C4 C7 121.8(5) . .
C5 C4 C7 120.7(5) . .
C4 C5 C6 121.8(5) . .
C4 C5 H5 119.1 . .
C6 C5 H5 119.1 . .
C5 C6 C1 119.5(4) . .
C5 C6 H6 120.2 . .
C1 C6 H6 120.2 . .
C4 C7 H7A 109.5 . .
C4 C7 H7B 109.5 . .
H7A C7 H7B 109.5 . .
C4 C7 H7C 109.5 . .
H7A C7 H7C 109.5 . .
H7B C7 H7C 109.5 . .
C9 C8 C13 121.0(4) . .
C9 C8 N1 119.5(3) . .
C13 C8 N1 119.5(3) . .
C10 C9 C8 117.7(4) . .
C10 C9 C14 118.5(4) . .
C8 C9 C14 123.8(4) . .
C11 C10 C9 121.6(4) . .
C11 C10 H10 119.2 . .
C9 C10 H10 119.2 . .
C10 C11 C12 120.3(4) . .
C10 C11 H11 119.9 . .
C12 C11 H11 119.9 . .
C11 C12 C13 122.1(4) . .
C11 C12 H12 119.0 . .
C13 C12 H12 119.0 . .
C12 C13 C8 117.3(4) . .
C12 C13 C17 119.0(4) . .
C8 C13 C17 123.7(4) . .
C9 C14 C16 112.1(5) . .
C9 C14 C15 112.8(4) . .
C16 C14 C15 110.3(5) . .
C9 C14 H14 107.1 . .
C16 C14 H14 107.1 . .
C15 C14 H14 107.1 . .
C14 C15 H15A 109.5 . .
C14 C15 H15B 109.5 . .
H15A C15 H15B 109.5 . .
C14 C15 H15C 109.5 . .
H15A C15 H15C 109.5 . .
H15B C15 H15C 109.5 . .
C14 C16 H16A 109.5 . .
C14 C16 H16B 109.5 . .
H16A C16 H16B 109.5 . .
C14 C16 H16C 109.5 . .
H16A C16 H16C 109.5 . .
H16B C16 H16C 109.5 . .
C13 C17 C19 112.5(4) . .
C13 C17 C18 109.5(4) . .
C19 C17 C18 110.3(4) . .
C13 C17 H17 108.1 . .
C19 C17 H17 108.1 . .
C18 C17 H17 108.1 . .
C17 C18 H18A 109.5 . .
C17 C18 H18B 109.5 . .
H18A C18 H18B 109.5 . .
C17 C18 H18C 109.5 . .
H18A C18 H18C 109.5 . .
H18B C18 H18C 109.5 . .
C17 C19 H19A 109.5 . .
C17 C19 H19B 109.5 . .
H19A C19 H19B 109.5 . .
C17 C19 H19C 109.5 . .
H19A C19 H19C 109.5 . .
H19B C19 H19C 109.5 . .
C21 C20 Al1 114.8(5) . .
C21 C20 H20A 108.6 . .
Al1 C20 H20A 108.6 . .
C21 C20 H20B 108.6 . .
Al1 C20 H20B 108.6 . .
H20A C20 H20B 107.6 . .
C20 C21 H21A 109.5 . .
C20 C21 H21B 109.5 . .
H21A C21 H21B 109.5 . .
C20 C21 H21C 109.5 . .
H21A C21 H21C 109.5 . .
H21B C21 H21C 109.5 . .
C23 C22 Al1 113.0(4) . .
C23 C22 H22A 109.0 . .
Al1 C22 H22A 109.0 . .
C23 C22 H22B 109.0 . .
Al1 C22 H22B 109.0 . .
H22A C22 H22B 107.8 . .
C22 C23 H23A 109.5 . .
C22 C23 H23B 109.5 . .
H23A C23 H23B 109.5 . .
C22 C23 H23C 109.5 . .
H23A C23 H23C 109.5 . .
H23B C23 H23C 109.5 . .

loop_
_geom_bond_atom_site_label_1
_geom_bond_atom_site_label_2
_geom_bond_distance
_geom_bond_site_symmetry_2
Al1 O1 1.882(3) .
Al1 N1 1.944(3) 2_675
Al1 C22 1.949(5) .
Al1 C20 1.962(5) .
S1 O2 1.422(3) .
S1 O1 1.480(3) .
S1 N1 1.581(3) .
S1 C1 1.759(4) .
N1 C8 1.456(5) .
N1 Al1 1.944(3) 2_675
N1 H1 0.8600 .
C1 C2 1.371(6) .
C1 C6 1.382(6) .
C2 C3 1.388(7) .
C2 H2 0.9300 .
C3 C4 1.369(8) .
C3 H3 0.9300 .
C4 C5 1.375(7) .
C4 C7 1.504(7) .
C5 C6 1.376(6) .
C5 H5 0.9300 .
C6 H6 0.9300 .
C7 H7A 0.9600 .
C7 H7B 0.9600 .
C7 H7C 0.9600 .
C8 C9 1.398(6) .
C8 C13 1.415(6) .
C9 C10 1.396(6) .
C9 C14 1.512(6) .
C10 C11 1.346(7) .
C10 H10 0.9300 .
C11 C12 1.369(7) .
C11 H11 0.9300 .
C12 C13 1.376(6) .
C12 H12 0.9300 .
C13 C17 1.517(6) .
C14 C16 1.525(8) .
C14 C15 1.528(7) .
C14 H14 0.9800 .
C15 H15A 0.9600 .
C15 H15B 0.9600 .
C15 H15C 0.9600 .
C16 H16A 0.9600 .
C16 H16B 0.9600 .
C16 H16C 0.9600 .
C17 C19 1.518(7) .
C17 C18 1.523(7) .
C17 H17 0.9800 .
C18 H18A 0.9600 .
C18 H18B 0.9600 .
C18 H18C 0.9600 .
C19 H19A 0.9600 .
C19 H19B 0.9600 .
C19 H19C 0.9600 .
C20 C21 1.466(9) .
C20 H20A 0.9700 .
C20 H20B 0.9700 .
C21 H21A 0.9600 .
C21 H21B 0.9600 .
C21 H21C 0.9600 .
C22 C23 1.540(8) .
C22 H22A 0.9700 .
C22 H22B 0.9700 .
C23 H23A 0.9600 .
C23 H23B 0.9600 .
C23 H23C 0.9600 .

loop_
_geom_torsion_atom_site_label_1
_geom_torsion_atom_site_label_2
_geom_torsion_atom_site_label_3
_geom_torsion_atom_site_label_4
_geom_torsion
_geom_torsion_site_symmetry_1
_geom_torsion_site_symmetry_4
O2 S1 O1 Al1 -19.2(3) . .
N1 S1 O1 Al1 106.8(3) . .
C1 S1 O1 Al1 -136.1(3) . .
N1 Al1 O1 S1 -140.5(3) 2_675 .
C22 Al1 O1 S1 105.5(3) . .
C20 Al1 O1 S1 -20.8(3) . .
O2 S1 N1 C8 -36.5(3) . .
O1 S1 N1 C8 -164.5(3) . .
C1 S1 N1 C8 84.5(3) . .
O2 S1 N1 Al1 143.7(2) . 2_675
O1 S1 N1 Al1 15.6(3) . 2_675
C1 S1 N1 Al1 -95.3(2) . 2_675
O2 S1 C1 C2 23.8(4) . .
O1 S1 C1 C2 147.4(4) . .
N1 S1 C1 C2 -100.8(4) . .
O2 S1 C1 C6 -156.3(4) . .
O1 S1 C1 C6 -32.7(4) . .
N1 S1 C1 C6 79.1(4) . .
C6 C1 C2 C3 -3.0(8) . .
S1 C1 C2 C3 176.9(4) . .
C1 C2 C3 C4 1.1(9) . .
C2 C3 C4 C5 1.1(8) . .
C2 C3 C4 C7 -178.5(5) . .
C3 C4 C5 C6 -1.4(8) . .
C7 C4 C5 C6 178.1(5) . .
C4 C5 C6 C1 -0.4(8) . .
C2 C1 C6 C5 2.6(7) . .
S1 C1 C6 C5 -177.3(4) . .
S1 N1 C8 C9 84.8(4) . .
Al1 N1 C8 C9 -95.4(4) 2_675 .
S1 N1 C8 C13 -96.8(4) . .
Al1 N1 C8 C13 83.1(4) 2_675 .
C13 C8 C9 C10 3.5(6) . .
N1 C8 C9 C10 -178.1(4) . .
C13 C8 C9 C14 -174.4(4) . .
N1 C8 C9 C14 4.0(6) . .
C8 C9 C10 C11 -0.9(7) . .
C14 C9 C10 C11 177.2(5) . .
C9 C10 C11 C12 -1.7(8) . .
C10 C11 C12 C13 1.6(8) . .
C11 C12 C13 C8 1.0(7) . .
C11 C12 C13 C17 -176.5(5) . .
C9 C8 C13 C12 -3.6(6) . .
N1 C8 C13 C12 178.0(4) . .
C9 C8 C13 C17 173.8(4) . .
N1 C8 C13 C17 -4.6(6) . .
C10 C9 C14 C16 -63.6(6) . .
C8 C9 C14 C16 114.4(5) . .
C10 C9 C14 C15 61.6(6) . .
C8 C9 C14 C15 -120.4(5) . .
C12 C13 C17 C19 -48.1(6) . .
C8 C13 C17 C19 134.6(5) . .
C12 C13 C17 C18 75.0(5) . .
C8 C13 C17 C18 -102.3(5) . .
O1 Al1 C20 C21 100.0(7) . .
N1 Al1 C20 C21 -148.0(7) 2_675 .
C22 Al1 C20 C21 -17.6(7) . .
O1 Al1 C22 C23 -45.4(7) . .
N1 Al1 C22 C23 -153.2(7) 2_675 .
C20 Al1 C22 C23 74.8(8) . .
